data_1548222
loop_
_publ_author_name
'Arianna Bertolani'
'Lisa Pirrie'
'Loic Stefan'
'Nikolay Houbenov'
'Johannes S. Haataja'
'Luca Catalano'
'Giancarlo Terraneo'
'Gabriele Giancane'
'Ludovico Valli'
'Roberto Milani'
'Olli Ikkala'
'Giuseppe Resnati'
'Pierangelo Metrangolo'

_publ_section_title
;
 Supramolecular amplification of amyloid self-assembly by iodination
;
_journal_name_full 'Nature Communications'
_journal_page_first 7574
_journal_paper_doi 10.1038/ncomms8574
_journal_volume 6
_journal_year 2015
_chemical_absolute_configuration rmad
_chemical_formula_moiety 'C9 H10 I N O2, H2 O'
_chemical_formula_sum 'C9 H12 I N O3'
_chemical_formula_weight 309.10
_space_group_IT_number 4
_space_group_name_Hall 'P 2yb'
_space_group_name_H-M_alt 'P 1 21 1'
_symmetry_cell_setting monoclinic
_symmetry_space_group_name_Hall 'P 2yb'
_symmetry_space_group_name_H-M 'P 1 21 1'
_atom_sites_solution_hydrogens geom
_atom_sites_solution_primary direct
_atom_sites_solution_secondary difmap
_cell_angle_alpha 90.00
_cell_angle_beta 96.772(4)
_cell_angle_gamma 90.00
_cell_formula_units_Z 2
_cell_length_a 6.2312(5)
_cell_length_b 5.2898(4)
_cell_length_c 16.4690(13)
_cell_measurement_reflns_used 7266
_cell_measurement_temperature 103(2)
_cell_measurement_theta_max 33.28
_cell_measurement_theta_min 2.49
_cell_volume 539.06(7)
_computing_cell_refinement 'Bruker SAINT'
_computing_data_collection 'Bruker APEX2'
_computing_data_reduction 'Bruker SAINT'
_computing_molecular_graphics
;
ORTEP-3 (Farrugia, L.J. (1997) Jour. Appl. Cryst. 30, 565)
Mercury (Macrae, C. F., Edgington, P. R., McCabe, P., Pidcock, E., 
Shields, G. P., Taylor, R., Towler, M. & van de Streek, J. (2006). 
J. Appl. Cryst. 39, 453-457
;
_computing_publication_material SHELXL
_computing_structure_refinement
;
SHELXL (Sheldrick, G. M. (2008). Acta Cryst. A64, 112-122)
;
_computing_structure_solution
;
SHELXS (Sheldrick, G. M. (2008). Acta Cryst. A64, 112-122)
;
_diffrn_ambient_temperature 103(2)
_diffrn_measured_fraction_theta_full 0.996
_diffrn_measured_fraction_theta_max 0.922
_diffrn_measurement_device_type 'Bruker APEX-II CCD'
_diffrn_measurement_method '\f and \w scans'
_diffrn_radiation_monochromator graphite
_diffrn_radiation_source 'fine-focus sealed tube'
_diffrn_radiation_type MoK\a
_diffrn_radiation_wavelength 0.71073
_diffrn_reflns_av_R_equivalents 0.0389
_diffrn_reflns_av_sigmaI/netI 0.0435
_diffrn_reflns_limit_h_max 9
_diffrn_reflns_limit_h_min -9
_diffrn_reflns_limit_k_max 8
_diffrn_reflns_limit_k_min -8
_diffrn_reflns_limit_l_max 25
_diffrn_reflns_limit_l_min -26
_diffrn_reflns_number 14156
_diffrn_reflns_theta_full 30.00
_diffrn_reflns_theta_max 35.65
_diffrn_reflns_theta_min 2.49
_diffrn_standards_decay_% 0.00
_exptl_absorpt_coefficient_mu 2.953
_exptl_absorpt_correction_T_max 0.5769
_exptl_absorpt_correction_T_min 0.4380
_exptl_absorpt_correction_type multi-scan
_exptl_absorpt_process_details 'Bruker (2001). SADABS. Bruker AXS Inc., Madison, Wisconsin, USA.'
_exptl_crystal_colour colourless
_exptl_crystal_density_diffrn 1.904
_exptl_crystal_density_method 'not measured'
_exptl_crystal_description needle
_exptl_crystal_F_000 300
_exptl_crystal_size_max 0.36
_exptl_crystal_size_mid 0.08
_exptl_crystal_size_min 0.05
_refine_diff_density_max 4.454
_refine_diff_density_min -1.695
_refine_diff_density_rms 0.166
_refine_ls_abs_structure_details 'Flack H D (1983), Acta Cryst. A39, 876-881'
_refine_ls_abs_structure_Flack 0.04(3)
_refine_ls_extinction_method none
_refine_ls_goodness_of_fit_ref 1.111
_refine_ls_hydrogen_treatment mixed
_refine_ls_matrix_type full
_refine_ls_number_parameters 144
_refine_ls_number_reflns 4466
_refine_ls_number_restraints 12
_refine_ls_restrained_S_all 1.110
_refine_ls_R_factor_all 0.0415
_refine_ls_R_factor_gt 0.0368
_refine_ls_shift/su_max 0.001
_refine_ls_shift/su_mean 0.000
_refine_ls_structure_factor_coef Fsqd
_refine_ls_weighting_details 'w=1/[\s^2^(Fo^2^)+(0.0285P)^2^+1.3327P] where P=(Fo^2^+2Fc^2^)/3'
_refine_ls_weighting_scheme calc
_refine_ls_wR_factor_gt 0.0823
_refine_ls_wR_factor_ref 0.0840
_reflns_number_gt 4109
_reflns_number_total 4466
_reflns_threshold_expression 'I > 2\s(I)'
_cod_data_source_file ncomms8574-s2.cif
_cod_data_source_block luc39
_cod_depositor_comments
;
The following automatic conversions were performed:

'_symmetry_cell_setting' value 'Monoclinic' changed to 'monoclinic'
according to the built-in table from CIF Core dictionary named
'cif_core.dic' version 2.4.1 from 2010-06-29.

Automatic conversion script
Id: cif_fix_values 5376 2017-05-30 11:51:03Z andrius 
;
_cod_database_code 1548222

loop_
_symmetry_equiv_pos_as_xyz
'x, y, z'
'-x, y+1/2, -z'

loop_
_atom_site_label
_atom_site_type_symbol
_atom_site_fract_x
_atom_site_fract_y
_atom_site_fract_z
_atom_site_U_iso_or_equiv
_atom_site_adp_type
_atom_site_occupancy
_atom_site_symmetry_multiplicity
_atom_site_calc_flag
_atom_site_refinement_flags
_atom_site_disorder_assembly
_atom_site_disorder_group
I1 I 0.86692(3) -0.25502(6) 0.430613(12) 0.01639(6) Uani 1 1 d . . .
O1 O -0.0772(4) 0.5223(5) 0.06535(18) 0.0147(5) Uani 1 1 d . . .
O2 O 0.0657(4) 0.2042(4) 0.14367(17) 0.0132(6) Uani 1 1 d . . .
O1W O 0.6982(5) 0.9615(6) 0.06637(19) 0.0156(5) Uani 1 1 d D . .
N1 N 0.2823(5) 0.8030(5) 0.0842(2) 0.0122(6) Uani 1 1 d D . .
H1N H 0.221(6) 0.802(7) 0.034(2) 0.018 Uiso 1 1 d D . .
H2N H 0.402(6) 0.877(7) 0.078(2) 0.018 Uiso 1 1 d D . .
H3N H 0.215(6) 0.930(6) 0.103(2) 0.018 Uiso 1 1 d D . .
C1 C 0.6570(6) 0.3140(7) 0.2486(2) 0.0148(7) Uani 1 1 d . . .
H1 H 0.7132 0.3854 0.2026 0.018 Uiso 1 1 calc R . .
C2 C 0.7737(6) 0.1277(7) 0.2930(2) 0.0142(6) Uani 1 1 d . . .
H2 H 0.9079 0.0709 0.2778 0.017 Uiso 1 1 calc R . .
C3 C 0.6897(7) 0.0244(7) 0.3609(2) 0.0147(6) Uani 1 1 d . . .
C4 C 0.4918(6) 0.1065(8) 0.3828(2) 0.0162(7) Uani 1 1 d . . .
H4 H 0.4355 0.0348 0.4287 0.019 Uiso 1 1 calc R . .
C5 C 0.3787(6) 0.2918(6) 0.3375(2) 0.0153(8) Uani 1 1 d . . .
H5 H 0.2438 0.3472 0.3525 0.018 Uiso 1 1 calc R . .
C6 C 0.4589(6) 0.4004(7) 0.2695(2) 0.0135(6) Uani 1 1 d . . .
C7 C 0.3415(6) 0.6144(7) 0.2225(2) 0.0124(6) Uani 1 1 d . . .
H7A H 0.4315 0.7688 0.2298 0.015 Uiso 1 1 calc R . .
H7B H 0.2051 0.6483 0.2458 0.015 Uiso 1 1 calc R . .
C8 C 0.2887(6) 0.5608(6) 0.1302(2) 0.0108(6) Uani 1 1 d D . .
H8 H 0.4068 0.4536 0.1124 0.013 Uiso 1 1 calc R . .
C9 C 0.0734(6) 0.4184(7) 0.1109(2) 0.0110(6) Uani 1 1 d . . .
H1W H 0.782(8) 1.048(10) 0.099(3) 0.028(16) Uiso 1 1 d D . .
H2W H 0.780(8) 0.845(9) 0.054(4) 0.030(17) Uiso 1 1 d D . .

loop_
_atom_site_aniso_label
_atom_site_aniso_U_11
_atom_site_aniso_U_22
_atom_site_aniso_U_33
_atom_site_aniso_U_23
_atom_site_aniso_U_13
_atom_site_aniso_U_12
I1 0.01921(10) 0.01313(8) 0.01552(9) 0.00097(16) -0.00349(6) 0.00136(14)
O1 0.0116(12) 0.0106(11) 0.0204(13) 0.0000(9) -0.0048(10) 0.0000(9)
O2 0.0153(11) 0.0045(16) 0.0196(11) 0.0012(9) 0.0013(9) -0.0029(8)
O1W 0.0112(12) 0.0130(12) 0.0221(13) -0.0010(10) -0.0004(10) -0.0011(9)
N1 0.0077(12) 0.0110(15) 0.0175(13) 0.0022(9) 0.0001(10) -0.0003(8)
C1 0.0128(15) 0.0161(15) 0.0155(15) 0.0002(11) 0.0017(12) 0.0002(11)
C2 0.0118(16) 0.0165(17) 0.0139(15) 0.0009(12) -0.0001(12) -0.0001(12)
C3 0.0159(16) 0.0137(15) 0.0137(15) 0.0005(12) -0.0020(12) 0.0011(12)
C4 0.0138(16) 0.0176(17) 0.0174(16) 0.0024(13) 0.0025(13) 0.0006(13)
C5 0.0150(15) 0.015(2) 0.0164(14) 0.0013(11) 0.0051(12) 0.0020(11)
C6 0.0107(15) 0.0141(15) 0.0146(15) -0.0004(12) -0.0026(12) -0.0011(12)
C7 0.0124(15) 0.0108(14) 0.0132(15) -0.0004(11) -0.0015(12) -0.0009(11)
C8 0.0101(14) 0.0085(14) 0.0135(14) 0.0019(11) 0.0004(11) 0.0010(11)
C9 0.0087(14) 0.0108(15) 0.0135(14) -0.0024(12) 0.0012(11) -0.0006(11)

loop_
_atom_type_symbol
_atom_type_description
_atom_type_scat_dispersion_real
_atom_type_scat_dispersion_imag
_atom_type_scat_source
C C 0.0033 0.0016 'International Tables Vol C Tables 4.2.6.8 and 6.1.1.4'
H H 0.0000 0.0000 'International Tables Vol C Tables 4.2.6.8 and 6.1.1.4'
N N 0.0061 0.0033 'International Tables Vol C Tables 4.2.6.8 and 6.1.1.4'
O O 0.0106 0.0060 'International Tables Vol C Tables 4.2.6.8 and 6.1.1.4'
I I -0.4742 1.8119 'International Tables Vol C Tables 4.2.6.8 and 6.1.1.4'

loop_
_geom_angle_atom_site_label_1
_geom_angle_atom_site_label_2
_geom_angle_atom_site_label_3
_geom_angle
_geom_angle_site_symmetry_1
_geom_angle_site_symmetry_3
H1W O1W H2W 102(6) . .
C8 N1 H1N 118(2) . .
C8 N1 H2N 119(3) . .
H1N N1 H2N 100(3) . .
C8 N1 H3N 118(2) . .
H1N N1 H3N 99(3) . .
H2N N1 H3N 99(3) . .
C2 C1 C6 121.9(4) . .
C2 C1 H1 119.1 . .
C6 C1 H1 119.1 . .
C1 C2 C3 118.6(4) . .
C1 C2 H2 120.7 . .
C3 C2 H2 120.7 . .
C4 C3 C2 120.7(4) . .
C4 C3 I1 120.1(3) . .
C2 C3 I1 119.2(3) . .
C5 C4 C3 119.6(4) . .
C5 C4 H4 120.2 . .
C3 C4 H4 120.2 . .
C4 C5 C6 121.1(4) . .
C4 C5 H5 119.4 . .
C6 C5 H5 119.4 . .
C1 C6 C5 118.1(3) . .
C1 C6 C7 120.5(3) . .
C5 C6 C7 121.3(3) . .
C6 C7 C8 113.6(3) . .
C6 C7 H7A 108.8 . .
C8 C7 H7A 108.8 . .
C6 C7 H7B 108.8 . .
C8 C7 H7B 108.8 . .
H7A C7 H7B 107.7 . .
N1 C8 C9 110.2(3) . .
N1 C8 C7 109.5(3) . .
C9 C8 C7 111.9(3) . .
N1 C8 H8 108.4 . .
C9 C8 H8 108.4 . .
C7 C8 H8 108.4 . .
O1 C9 O2 125.9(3) . .
O1 C9 C8 118.8(3) . .
O2 C9 C8 115.4(3) . .

loop_
_geom_bond_atom_site_label_1
_geom_bond_atom_site_label_2
_geom_bond_distance
_geom_bond_site_symmetry_2
I1 C3 2.103(4) .
O1 C9 1.257(4) .
O2 C9 1.259(4) .
O1W H1W 0.837(19) .
O1W H2W 0.839(19) .
N1 C8 1.487(4) .
N1 H1N 0.86(3) .
N1 H2N 0.86(3) .
N1 H3N 0.87(3) .
C1 C2 1.382(5) .
C1 C6 1.397(5) .
C1 H1 0.9500 .
C2 C3 1.401(5) .
C2 H2 0.9500 .
C3 C4 1.394(6) .
C4 C5 1.375(5) .
C4 H4 0.9500 .
C5 C6 1.402(5) .
C5 H5 0.9500 .
C6 C7 1.511(5) .
C7 C8 1.542(5) .
C7 H7A 0.9900 .
C7 H7B 0.9900 .
C8 C9 1.539(5) .
C8 H8 1.0000 .

loop_
_geom_torsion_atom_site_label_1
_geom_torsion_atom_site_label_2
_geom_torsion_atom_site_label_3
_geom_torsion_atom_site_label_4
_geom_torsion
_geom_torsion_site_symmetry_1
_geom_torsion_site_symmetry_2
_geom_torsion_site_symmetry_3
_geom_torsion_site_symmetry_4
C6 C1 C2 C3 -0.2(6) . . . .
C1 C2 C3 C4 0.5(6) . . . .
C1 C2 C3 I1 -179.0(3) . . . .
C2 C3 C4 C5 -0.4(6) . . . .
I1 C3 C4 C5 179.1(3) . . . .
C3 C4 C5 C6 0.0(6) . . . .
C2 C1 C6 C5 -0.2(6) . . . .
C2 C1 C6 C7 176.6(3) . . . .
C4 C5 C6 C1 0.4(6) . . . .
C4 C5 C6 C7 -176.4(4) . . . .
C1 C6 C7 C8 58.4(5) . . . .
C5 C6 C7 C8 -125.0(4) . . . .
C6 C7 C8 N1 -151.0(3) . . . .
C6 C7 C8 C9 86.4(4) . . . .
N1 C8 C9 O1 -3.8(5) . . . .
C7 C8 C9 O1 118.3(4) . . . .
N1 C8 C9 O2 176.6(3) . . . .
C7 C8 C9 O2 -61.3(4) . . . .
